data_1574213
loop_
_publ_author_name
'Tomer, Kanishk'
'Schnakenburg, Gregor'
'Das, Ujjal'
'Filippou, Alexander C.'

_publ_section_title
;
 Metal--silicon triple bonds: reactivity of the silylidyne complexes
 [Cp*(CO)2M\\tb Si--Tbb] (M = Cr -- W)
;
_journal_issue 18
_journal_name_full 'Chemical Science'
_journal_page_first 7773
_journal_page_last 7793
_journal_paper_doi 10.1039/D5SC01063B
_journal_volume 16
_journal_year 2025
_chemical_formula_moiety 'C36 H64 Mo O2 Si5'
_chemical_formula_sum 'C36 H64 Mo O2 Si5'
_chemical_formula_weight 765.26
_chemical_name_systematic SH-49.02
_space_group_crystal_system triclinic
_space_group_IT_number 2
_space_group_name_Hall '-P 1'
_space_group_name_H-M_alt 'P -1'
_atom_sites_solution_hydrogens geom
_atom_sites_solution_primary heavy
_audit_creation_date 2015-05-04
_audit_creation_method
;
Olex2 1.2
(compiled 2015.01.26 svn.r3150 for OlexSys, GUI svn.r4998)
;
_audit_update_record
;
2025-02-04 deposited with the CCDC.	2025-03-24 downloaded from the CCDC.
;
_cell_angle_alpha 75.707(3)
_cell_angle_beta 73.035(3)
_cell_angle_gamma 83.321(3)
_cell_formula_units_Z 2
_cell_length_a 11.5351(7)
_cell_length_b 12.8114(7)
_cell_length_c 15.6333(9)
_cell_measurement_reflns_used 9875
_cell_measurement_temperature 100
_cell_measurement_theta_max 29.62
_cell_measurement_theta_min 2.31
_cell_volume 2138.9(2)
_computing_cell_refinement 'SAINT v8.34A (Bruker, 2013)'
_computing_data_reduction 'SAINT v8.34A (Bruker, 2013)'
_computing_molecular_graphics 'Olex2 (Dolomanov et al., 2009)'
_computing_publication_material 'Olex2 (Dolomanov et al., 2009)'
_computing_structure_refinement 'ShelXL (Sheldrick, 2008)'
_computing_structure_solution 'XS (Sheldrick, 2008)'
_diffrn_ambient_temperature 100
_diffrn_detector_area_resol_mean 8
_diffrn_measured_fraction_theta_full 0.991
_diffrn_measured_fraction_theta_max 0.982
_diffrn_measurement_device_type 'Bruker X8-KappaApexII'
_diffrn_measurement_method 'fine slicing \w and \f scans'
_diffrn_radiation_monochromator graphite
_diffrn_radiation_type MoK\a
_diffrn_radiation_wavelength 0.71073
_diffrn_reflns_av_R_equivalents 0.0735
_diffrn_reflns_av_unetI/netI 0.0763
_diffrn_reflns_Laue_measured_fraction_full 0.991
_diffrn_reflns_Laue_measured_fraction_max 0.982
_diffrn_reflns_limit_h_max 15
_diffrn_reflns_limit_h_min -15
_diffrn_reflns_limit_k_max 16
_diffrn_reflns_limit_k_min -16
_diffrn_reflns_limit_l_max 20
_diffrn_reflns_limit_l_min -20
_diffrn_reflns_number 50959
_diffrn_reflns_point_group_measured_fraction_full 0.991
_diffrn_reflns_point_group_measured_fraction_max 0.982
_diffrn_reflns_theta_full 26.000
_diffrn_reflns_theta_max 28.000
_diffrn_reflns_theta_min 2.413
_diffrn_source 'sealed tube'
_diffrn_standards_number 0
_exptl_absorpt_coefficient_mu 0.474
_exptl_absorpt_correction_T_max 0.7459
_exptl_absorpt_correction_T_min 0.6219
_exptl_absorpt_correction_type empirical
_exptl_absorpt_process_details
;
SADABS-2014/5 (Bruker,2014/5) was used for absorption correction.
wR2(int) was 0.0967 before and 0.0633 after correction.
The Ratio of minimum to maximum transmission is 0.8338.
The \l/2 correction factor is 0.00150.
;
_exptl_crystal_colour 'clear orange'
_exptl_crystal_colour_lustre clear
_exptl_crystal_colour_primary orange
_exptl_crystal_density_diffrn 1.188
_exptl_crystal_description block
_exptl_crystal_F_000 816
_exptl_crystal_size_max 0.12
_exptl_crystal_size_mid 0.09
_exptl_crystal_size_min 0.08
_refine_diff_density_max 0.887
_refine_diff_density_min -0.739
_refine_diff_density_rms 0.108
_refine_ls_extinction_method none
_refine_ls_goodness_of_fit_ref 1.052
_refine_ls_hydrogen_treatment constr
_refine_ls_matrix_type full
_refine_ls_number_parameters 417
_refine_ls_number_reflns 10127
_refine_ls_number_restraints 0
_refine_ls_restrained_S_all 1.052
_refine_ls_R_factor_all 0.0835
_refine_ls_R_factor_gt 0.0510
_refine_ls_shift/su_max 0.002
_refine_ls_shift/su_mean 0.000
_refine_ls_structure_factor_coef Fsqd
_refine_ls_weighting_details
;
 w=1/[\s^2^(Fo^2^)+(0.0296P)^2^+6.6656P]
 where P=(Fo^2^+2Fc^2^)/3
;
_refine_ls_weighting_scheme calc
_refine_ls_wR_factor_gt 0.1132
_refine_ls_wR_factor_ref 0.1231
_reflns_Friedel_coverage 0.000
_reflns_number_gt 7361
_reflns_number_total 10127
_reflns_threshold_expression 'I > 2\s(I)'
_cod_data_source_file d5sc01063b2.cif
_cod_data_source_block 1-Mo
_cod_depositor_comments 'Adding full bibliography for 1574207--1574214.cif.'
_cod_database_code 1574213
_shelxl_version_number 2013-2
_shelx_space_group_comment
;
The symmetry employed for this shelxl refinement is uniquely defined
by the following loop, which should always be used as a source of
symmetry information in preference to the above space-group names.
They are only intended as comments.
;
_shelx_estimated_absorpt_t_max 0.963
_shelx_estimated_absorpt_t_min 0.945
_olex2_refinement_description
;
1. Fixed Uiso
 At 1.2 times of:
  All C(H) groups
 At 1.5 times of:
  All C(H,H,H) groups
2.a Ternary CH refined with riding coordinates:
 C7(H7), C18(H18)
2.b Aromatic/amide H refined with riding coordinates:
 C3(H3), C5(H5)
2.c Idealised Me refined as rotating group:
 C8(H8A,H8B,H8C), C9(H9A,H9B,H9C), C10(H10A,H10B,H10C), C11(H11A,H11B,H11C),
 C12(H12A,H12B,H12C), C13(H13A,H13B,H13C), C15(H15A,H15B,H15C), C16(H16A,H16B,
 H16C), C17(H17A,H17B,H17C), C19(H19A,H19B,H19C), C20(H20A,H20B,H20C), C21(H21A,
 H21B,H21C), C22(H22A,H22B,H22C), C23(H23A,H23B,H23C), C24(H24A,H24B,H24C),
 C30(H30A,H30B,H30C), C31(H31A,H31B,H31C), C32(H32A,H32B,H32C), C33(H33A,H33B,
 H33C), C34(H34A,H34B,H34C)
;
_olex2_submission_special_instructions 'No special instructions were received'

loop_
_space_group_symop_operation_xyz
'x, y, z'
'-x, -y, -z'

loop_
_atom_site_label
_atom_site_type_symbol
_atom_site_fract_x
_atom_site_fract_y
_atom_site_fract_z
_atom_site_U_iso_or_equiv
_atom_site_adp_type
_atom_site_occupancy
_atom_site_site_symmetry_order
_atom_site_calc_flag
_atom_site_refinement_flags_posn
_atom_site_refinement_flags_adp
_atom_site_refinement_flags_occupancy
_atom_site_disorder_assembly
_atom_site_disorder_group
Mo Mo 0.85803(3) 0.98576(3) 0.75287(2) 0.01562(9) Uani 1 1 d . . . . .
Si1 Si 0.72230(9) 1.12470(8) 0.74781(7) 0.0156(2) Uani 1 1 d . . . . .
Si2 Si 0.33306(9) 1.08339(8) 0.83006(7) 0.0186(2) Uani 1 1 d . . . . .
Si3 Si 0.44618(10) 1.15963(8) 0.60371(7) 0.0187(2) Uani 1 1 d . . . . .
Si4 Si 0.75489(10) 1.36720(8) 0.89925(7) 0.0200(2) Uani 1 1 d . . . . .
Si5 Si 0.87698(9) 1.43548(8) 0.67521(7) 0.0192(2) Uani 1 1 d . . . . .
O1 O 1.0655(3) 1.1379(2) 0.6309(2) 0.0364(7) Uani 1 1 d . . . . .
O2 O 0.8947(3) 1.0416(2) 0.9261(2) 0.0352(7) Uani 1 1 d . . . . .
C1 C 0.6174(3) 1.2460(3) 0.7498(2) 0.0144(7) Uani 1 1 d . . . . .
C2 C 0.5017(3) 1.2428(3) 0.7373(2) 0.0149(7) Uani 1 1 d . . . . .
C3 C 0.4251(3) 1.3350(3) 0.7376(2) 0.0166(7) Uani 1 1 d . . . . .
H3 H 0.3474 1.3332 0.7288 0.020 Uiso 1 1 calc R . . . .
C4 C 0.4579(3) 1.4295(3) 0.7504(2) 0.0174(7) Uani 1 1 d . . . . .
C5 C 0.5726(3) 1.4314(3) 0.7625(2) 0.0183(8) Uani 1 1 d . . . . .
H5 H 0.5966 1.4960 0.7706 0.022 Uiso 1 1 calc R . . . .
C6 C 0.6533(3) 1.3414(3) 0.7632(2) 0.0138(7) Uani 1 1 d . . . . .
C7 C 0.4583(3) 1.1419(3) 0.7248(2) 0.0153(7) Uani 1 1 d . . . . .
H7 H 0.5281 1.0883 0.7278 0.018 Uiso 1 1 calc R . . . .
C8 C 0.3962(4) 1.0704(4) 0.9293(3) 0.0283(9) Uani 1 1 d . . . . .
H8A H 0.4711 1.0247 0.9211 0.042 Uiso 1 1 calc GR . . . .
H8B H 0.3369 1.0377 0.9860 0.042 Uiso 1 1 calc GR . . . .
H8C H 0.4138 1.1420 0.9328 0.042 Uiso 1 1 calc GR . . . .
C9 C 0.2956(4) 0.9470(3) 0.8269(3) 0.0331(10) Uani 1 1 d . . . . .
H9A H 0.2503 0.9540 0.7815 0.050 Uiso 1 1 calc GR . . . .
H9B H 0.2460 0.9120 0.8876 0.050 Uiso 1 1 calc GR . . . .
H9C H 0.3707 0.9034 0.8101 0.050 Uiso 1 1 calc GR . . . .
C10 C 0.1886(4) 1.1667(3) 0.8430(3) 0.0296(9) Uani 1 1 d . . . . .
H10A H 0.2011 1.2365 0.8532 0.044 Uiso 1 1 calc GR . . . .
H10B H 0.1263 1.1294 0.8955 0.044 Uiso 1 1 calc GR . . . .
H10C H 0.1621 1.1782 0.7871 0.044 Uiso 1 1 calc GR . . . .
C11 C 0.6037(4) 1.1793(3) 0.5276(3) 0.0270(9) Uani 1 1 d . . . . .
H11A H 0.6343 1.2443 0.5342 0.040 Uiso 1 1 calc GR . . . .
H11B H 0.6034 1.1873 0.4637 0.040 Uiso 1 1 calc GR . . . .
H11C H 0.6562 1.1166 0.5450 0.040 Uiso 1 1 calc GR . . . .
C12 C 0.3839(4) 1.0379(3) 0.5931(3) 0.0263(9) Uani 1 1 d . . . . .
H12A H 0.4304 0.9736 0.6162 0.040 Uiso 1 1 calc GR . . . .
H12B H 0.3897 1.0425 0.5285 0.040 Uiso 1 1 calc GR . . . .
H12C H 0.2987 1.0333 0.6290 0.040 Uiso 1 1 calc GR . . . .
C13 C 0.3479(4) 1.2782(3) 0.5663(3) 0.0294(10) Uani 1 1 d . . . . .
H13A H 0.2668 1.2731 0.6096 0.044 Uiso 1 1 calc GR . . . .
H13B H 0.3419 1.2789 0.5049 0.044 Uiso 1 1 calc GR . . . .
H13C H 0.3835 1.3447 0.5648 0.044 Uiso 1 1 calc GR . . . .
C14 C 0.3681(3) 1.5270(3) 0.7515(3) 0.0211(8) Uani 1 1 d . . . . .
C15 C 0.2521(4) 1.4952(3) 0.8279(3) 0.0291(9) Uani 1 1 d . . . . .
H15A H 0.2122 1.4412 0.8132 0.044 Uiso 1 1 calc GR . . . .
H15B H 0.1973 1.5591 0.8336 0.044 Uiso 1 1 calc GR . . . .
H15C H 0.2726 1.4651 0.8861 0.044 Uiso 1 1 calc GR . . . .
C16 C 0.3377(4) 1.5608(3) 0.6588(3) 0.0286(9) Uani 1 1 d . . . . .
H16A H 0.4128 1.5754 0.6091 0.043 Uiso 1 1 calc GR . . . .
H16B H 0.2840 1.6260 0.6576 0.043 Uiso 1 1 calc GR . . . .
H16C H 0.2971 1.5025 0.6504 0.043 Uiso 1 1 calc GR . . . .
C17 C 0.4183(4) 1.6249(3) 0.7669(4) 0.0404(12) Uani 1 1 d . . . . .
H17A H 0.4393 1.6053 0.8254 0.061 Uiso 1 1 calc GR . . . .
H17B H 0.3567 1.6845 0.7682 0.061 Uiso 1 1 calc GR . . . .
H17C H 0.4910 1.6474 0.7168 0.061 Uiso 1 1 calc GR . . . .
C18 C 0.7755(3) 1.3477(3) 0.7789(2) 0.0160(7) Uani 1 1 d . . . . .
H18 H 0.8136 1.2734 0.7800 0.019 Uiso 1 1 calc R . . . .
C19 C 0.8991(4) 1.3316(5) 0.9333(3) 0.0429(12) Uani 1 1 d . . . . .
H19A H 0.9597 1.3840 0.8955 0.064 Uiso 1 1 calc GR . . . .
H19B H 0.9293 1.2593 0.9242 0.064 Uiso 1 1 calc GR . . . .
H19C H 0.8841 1.3327 0.9981 0.064 Uiso 1 1 calc GR . . . .
C20 C 0.6373(5) 1.2735(4) 0.9786(3) 0.0421(12) Uani 1 1 d . . . . .
H20A H 0.5591 1.2957 0.9652 0.063 Uiso 1 1 calc GR . . . .
H20B H 0.6301 1.2757 1.0422 0.063 Uiso 1 1 calc GR . . . .
H20C H 0.6609 1.2000 0.9702 0.063 Uiso 1 1 calc GR . . . .
C21 C 0.7021(6) 1.5069(4) 0.9127(3) 0.0488(14) Uani 1 1 d . . . . .
H21A H 0.7568 1.5585 0.8658 0.073 Uiso 1 1 calc GR . . . .
H21B H 0.7020 1.5137 0.9738 0.073 Uiso 1 1 calc GR . . . .
H21C H 0.6198 1.5218 0.9055 0.073 Uiso 1 1 calc GR . . . .
C22 C 0.8757(5) 1.3835(4) 0.5741(3) 0.0409(12) Uani 1 1 d . . . . .
H22A H 0.9030 1.3072 0.5833 0.061 Uiso 1 1 calc GR . . . .
H22B H 0.9303 1.4248 0.5187 0.061 Uiso 1 1 calc GR . . . .
H22C H 0.7932 1.3912 0.5673 0.061 Uiso 1 1 calc GR . . . .
C23 C 0.8265(4) 1.5808(3) 0.6550(3) 0.0420(12) Uani 1 1 d . . . . .
H23A H 0.7455 1.5888 0.6452 0.063 Uiso 1 1 calc GR . . . .
H23B H 0.8837 1.6212 0.6006 0.063 Uiso 1 1 calc GR . . . .
H23C H 0.8238 1.6088 0.7085 0.063 Uiso 1 1 calc GR . . . .
C24 C 1.0337(4) 1.4207(4) 0.6871(3) 0.0446(13) Uani 1 1 d . . . . .
H24A H 1.0374 1.4565 0.7348 0.067 Uiso 1 1 calc GR . . . .
H24B H 1.0897 1.4538 0.6286 0.067 Uiso 1 1 calc GR . . . .
H24C H 1.0570 1.3440 0.7042 0.067 Uiso 1 1 calc GR . . . .
C25 C 0.9649(3) 0.8195(3) 0.7554(3) 0.0214(8) Uani 1 1 d . . . . .
C26 C 0.8544(4) 0.8024(3) 0.8263(3) 0.0202(8) Uani 1 1 d . . . . .
C27 C 0.7575(3) 0.8246(3) 0.7841(3) 0.0229(8) Uani 1 1 d . . . . .
C28 C 0.8090(4) 0.8554(3) 0.6874(3) 0.0248(9) Uani 1 1 d . . . . .
C29 C 0.9363(4) 0.8510(3) 0.6701(3) 0.0248(9) Uani 1 1 d . . . . .
C30 C 1.0906(4) 0.7921(4) 0.7665(4) 0.0393(12) Uani 1 1 d . . . . .
H30A H 1.1483 0.8380 0.7165 0.059 Uiso 1 1 calc GR . . . .
H30B H 1.1125 0.7162 0.7649 0.059 Uiso 1 1 calc GR . . . .
H30C H 1.0931 0.8041 0.8254 0.059 Uiso 1 1 calc GR . . . .
C31 C 0.8454(5) 0.7586(4) 0.9261(3) 0.0382(11) Uani 1 1 d . . . . .
H31A H 0.8992 0.7971 0.9447 0.057 Uiso 1 1 calc GR . . . .
H31B H 0.8696 0.6817 0.9364 0.057 Uiso 1 1 calc GR . . . .
H31C H 0.7615 0.7685 0.9624 0.057 Uiso 1 1 calc GR . . . .
C32 C 0.6258(4) 0.8096(4) 0.8325(4) 0.0414(12) Uani 1 1 d . . . . .
H32A H 0.6065 0.8310 0.8913 0.062 Uiso 1 1 calc GR . . . .
H32B H 0.6083 0.7336 0.8435 0.062 Uiso 1 1 calc GR . . . .
H32C H 0.5764 0.8544 0.7945 0.062 Uiso 1 1 calc GR . . . .
C33 C 0.7396(5) 0.8755(4) 0.6167(4) 0.0439(13) Uani 1 1 d . . . . .
H33A H 0.6611 0.9122 0.6391 0.066 Uiso 1 1 calc GR . . . .
H33B H 0.7262 0.8065 0.6053 0.066 Uiso 1 1 calc GR . . . .
H33C H 0.7861 0.9208 0.5595 0.066 Uiso 1 1 calc GR . . . .
C34 C 1.0279(5) 0.8630(4) 0.5773(3) 0.0456(13) Uani 1 1 d . . . . .
H34A H 0.9892 0.9013 0.5295 0.068 Uiso 1 1 calc GR . . . .
H34B H 1.0587 0.7915 0.5664 0.068 Uiso 1 1 calc GR . . . .
H34C H 1.0954 0.9041 0.5757 0.068 Uiso 1 1 calc GR . . . .
C35 C 0.9863(4) 1.0845(3) 0.6762(3) 0.0232(8) Uani 1 1 d . . . . .
C36 C 0.8813(4) 1.0243(3) 0.8605(3) 0.0225(8) Uani 1 1 d . . . . .

loop_
_atom_site_aniso_label
_atom_site_aniso_U_11
_atom_site_aniso_U_22
_atom_site_aniso_U_33
_atom_site_aniso_U_23
_atom_site_aniso_U_13
_atom_site_aniso_U_12
Mo 0.01364(16) 0.01197(16) 0.02254(17) -0.00590(12) -0.00640(12) 0.00250(11)
Si1 0.0135(5) 0.0121(5) 0.0227(5) -0.0052(4) -0.0070(4) 0.0016(4)
Si2 0.0161(5) 0.0179(5) 0.0222(5) -0.0031(4) -0.0066(4) -0.0023(4)
Si3 0.0204(5) 0.0186(5) 0.0202(5) -0.0079(4) -0.0083(4) 0.0019(4)
Si4 0.0230(6) 0.0187(5) 0.0212(5) -0.0062(4) -0.0099(4) 0.0017(4)
Si5 0.0170(5) 0.0170(5) 0.0230(5) -0.0025(4) -0.0059(4) -0.0019(4)
O1 0.0254(16) 0.0332(17) 0.0448(19) -0.0048(15) -0.0003(14) -0.0111(14)
O2 0.0421(19) 0.0378(18) 0.0311(17) -0.0111(14) -0.0128(14) -0.0084(15)
C1 0.0171(18) 0.0107(17) 0.0158(17) -0.0038(13) -0.0053(14) 0.0019(14)
C2 0.0185(18) 0.0134(17) 0.0143(17) -0.0047(14) -0.0053(14) -0.0014(14)
C3 0.0127(17) 0.0171(18) 0.0212(18) -0.0048(15) -0.0068(14) 0.0017(14)
C4 0.0191(19) 0.0135(18) 0.0211(18) -0.0058(15) -0.0077(15) 0.0032(14)
C5 0.0183(19) 0.0156(18) 0.0244(19) -0.0085(15) -0.0076(15) -0.0004(14)
C6 0.0122(17) 0.0143(17) 0.0163(17) -0.0048(14) -0.0046(13) -0.0008(13)
C7 0.0123(17) 0.0129(17) 0.0217(18) -0.0050(14) -0.0061(14) 0.0021(13)
C8 0.026(2) 0.035(2) 0.022(2) -0.0024(18) -0.0058(17) -0.0029(18)
C9 0.035(3) 0.025(2) 0.039(3) -0.0034(19) -0.010(2) -0.0109(19)
C10 0.019(2) 0.031(2) 0.033(2) -0.0028(19) -0.0041(17) -0.0005(17)
C11 0.032(2) 0.025(2) 0.024(2) -0.0082(17) -0.0051(17) -0.0039(18)
C12 0.030(2) 0.028(2) 0.028(2) -0.0145(18) -0.0124(18) 0.0015(18)
C13 0.039(3) 0.025(2) 0.029(2) -0.0096(18) -0.0194(19) 0.0100(19)
C14 0.022(2) 0.0122(18) 0.032(2) -0.0079(16) -0.0108(17) 0.0031(15)
C15 0.028(2) 0.027(2) 0.032(2) -0.0120(18) -0.0081(18) 0.0137(18)
C16 0.026(2) 0.023(2) 0.033(2) -0.0020(18) -0.0098(18) 0.0072(17)
C17 0.032(3) 0.022(2) 0.082(4) -0.027(2) -0.030(3) 0.0112(19)
C18 0.0124(17) 0.0134(17) 0.0238(19) -0.0050(15) -0.0072(14) 0.0013(14)
C19 0.033(3) 0.071(4) 0.035(3) -0.023(2) -0.021(2) 0.006(2)
C20 0.047(3) 0.055(3) 0.023(2) -0.003(2) -0.006(2) -0.021(2)
C21 0.092(4) 0.029(3) 0.037(3) -0.017(2) -0.035(3) 0.013(3)
C22 0.054(3) 0.045(3) 0.021(2) -0.007(2) 0.001(2) -0.024(2)
C23 0.042(3) 0.017(2) 0.049(3) 0.003(2) 0.006(2) -0.0007(19)
C24 0.018(2) 0.062(3) 0.044(3) 0.013(2) -0.010(2) -0.013(2)
C25 0.021(2) 0.0133(18) 0.032(2) -0.0093(16) -0.0095(17) 0.0064(15)
C26 0.026(2) 0.0087(17) 0.026(2) -0.0043(15) -0.0088(16) -0.0002(15)
C27 0.0153(19) 0.0131(18) 0.042(2) -0.0093(17) -0.0082(17) -0.0009(15)
C28 0.035(2) 0.0163(19) 0.033(2) -0.0096(17) -0.0225(19) 0.0044(17)
C29 0.033(2) 0.0133(19) 0.028(2) -0.0113(16) -0.0039(17) 0.0037(16)
C30 0.021(2) 0.025(2) 0.077(4) -0.016(2) -0.023(2) 0.0128(18)
C31 0.061(3) 0.023(2) 0.029(2) -0.0026(19) -0.015(2) 0.000(2)
C32 0.023(2) 0.022(2) 0.076(4) -0.017(2) -0.004(2) -0.0021(18)
C33 0.069(4) 0.025(2) 0.058(3) -0.014(2) -0.048(3) 0.011(2)
C34 0.060(3) 0.028(3) 0.039(3) -0.014(2) 0.004(2) 0.005(2)
C35 0.023(2) 0.019(2) 0.028(2) -0.0078(17) -0.0074(17) 0.0021(16)
C36 0.022(2) 0.0171(19) 0.029(2) -0.0057(16) -0.0079(17) 0.0003(16)

loop_
_atom_type_symbol
_atom_type_description
_atom_type_scat_dispersion_real
_atom_type_scat_dispersion_imag
_atom_type_scat_source
C C 0.0033 0.0016 'International Tables Vol C Tables 4.2.6.8 and 6.1.1.4'
H H 0.0000 0.0000 'International Tables Vol C Tables 4.2.6.8 and 6.1.1.4'
O O 0.0106 0.0060 'International Tables Vol C Tables 4.2.6.8 and 6.1.1.4'
Si Si 0.0817 0.0704 'International Tables Vol C Tables 4.2.6.8 and 6.1.1.4'
Mo Mo -1.6832 0.6857 'International Tables Vol C Tables 4.2.6.8 and 6.1.1.4'

loop_
_geom_angle_atom_site_label_1
_geom_angle_atom_site_label_2
_geom_angle_atom_site_label_3
_geom_angle
_geom_angle_site_symmetry_1
_geom_angle_site_symmetry_3
_geom_angle_publ_flag
Si1 Mo C25 167.00(10) . . ?
Si1 Mo C26 135.93(10) . . ?
Si1 Mo C27 108.86(10) . . ?
Si1 Mo C28 109.50(10) . . ?
Si1 Mo C29 137.14(11) . . ?
C25 Mo C26 35.39(13) . . ?
C25 Mo C27 58.64(13) . . ?
C25 Mo C28 58.55(13) . . ?
C25 Mo C29 35.27(14) . . ?
C26 Mo C27 35.26(13) . . ?
C26 Mo C28 58.65(13) . . ?
C26 Mo C29 58.62(13) . . ?
C28 Mo C27 35.13(14) . . ?
C29 Mo C27 58.27(14) . . ?
C29 Mo C28 34.85(14) . . ?
C35 Mo Si1 89.12(11) . . ?
C35 Mo C25 100.98(15) . . ?
C35 Mo C26 134.81(15) . . ?
C35 Mo C27 150.79(15) . . ?
C35 Mo C28 117.76(15) . . ?
C35 Mo C29 92.82(15) . . ?
C36 Mo Si1 86.78(11) . . ?
C36 Mo C25 101.62(15) . . ?
C36 Mo C26 91.01(14) . . ?
C36 Mo C27 115.16(15) . . ?
C36 Mo C28 148.84(15) . . ?
C36 Mo C29 136.07(15) . . ?
C36 Mo C35 87.91(16) . . ?
C1 Si1 Mo 174.34(12) . . ?
C8 Si2 C7 105.25(17) . . ?
C8 Si2 C9 108.7(2) . . ?
C9 Si2 C7 111.47(18) . . ?
C10 Si2 C7 113.66(18) . . ?
C10 Si2 C8 111.5(2) . . ?
C10 Si2 C9 106.3(2) . . ?
C11 Si3 C7 105.77(17) . . ?
C11 Si3 C13 108.3(2) . . ?
C12 Si3 C7 109.80(17) . . ?
C12 Si3 C11 111.07(19) . . ?
C12 Si3 C13 107.5(2) . . ?
C13 Si3 C7 114.46(17) . . ?
C19 Si4 C18 110.65(18) . . ?
C19 Si4 C20 108.7(2) . . ?
C20 Si4 C18 107.03(18) . . ?
C21 Si4 C18 113.52(19) . . ?
C21 Si4 C19 108.8(2) . . ?
C21 Si4 C20 108.0(3) . . ?
C22 Si5 C18 106.50(18) . . ?
C23 Si5 C18 114.10(18) . . ?
C23 Si5 C22 108.4(2) . . ?
C24 Si5 C18 109.16(19) . . ?
C24 Si5 C22 109.0(2) . . ?
C24 Si5 C23 109.6(2) . . ?
C2 C1 Si1 119.5(3) . . ?
C2 C1 C6 120.1(3) . . ?
C6 C1 Si1 120.3(3) . . ?
C1 C2 C7 122.0(3) . . ?
C3 C2 C1 118.7(3) . . ?
C3 C2 C7 119.3(3) . . ?
C2 C3 H3 118.8 . . ?
C4 C3 C2 122.4(3) . . ?
C4 C3 H3 118.8 . . ?
C3 C4 C5 118.1(3) . . ?
C3 C4 C14 119.4(3) . . ?
C5 C4 C14 122.5(3) . . ?
C4 C5 H5 118.9 . . ?
C4 C5 C6 122.2(3) . . ?
C6 C5 H5 118.9 . . ?
C1 C6 C18 121.9(3) . . ?
C5 C6 C1 118.5(3) . . ?
C5 C6 C18 119.6(3) . . ?
Si2 C7 H7 103.7 . . ?
Si3 C7 Si2 122.54(19) . . ?
Si3 C7 H7 103.7 . . ?
C2 C7 Si2 110.0(2) . . ?
C2 C7 Si3 111.0(2) . . ?
C2 C7 H7 103.7 . . ?
Si2 C8 H8A 109.5 . . ?
Si2 C8 H8B 109.5 . . ?
Si2 C8 H8C 109.5 . . ?
H8A C8 H8B 109.5 . . ?
H8A C8 H8C 109.5 . . ?
H8B C8 H8C 109.5 . . ?
Si2 C9 H9A 109.5 . . ?
Si2 C9 H9B 109.5 . . ?
Si2 C9 H9C 109.5 . . ?
H9A C9 H9B 109.5 . . ?
H9A C9 H9C 109.5 . . ?
H9B C9 H9C 109.5 . . ?
Si2 C10 H10A 109.5 . . ?
Si2 C10 H10B 109.5 . . ?
Si2 C10 H10C 109.5 . . ?
H10A C10 H10B 109.5 . . ?
H10A C10 H10C 109.5 . . ?
H10B C10 H10C 109.5 . . ?
Si3 C11 H11A 109.5 . . ?
Si3 C11 H11B 109.5 . . ?
Si3 C11 H11C 109.5 . . ?
H11A C11 H11B 109.5 . . ?
H11A C11 H11C 109.5 . . ?
H11B C11 H11C 109.5 . . ?
Si3 C12 H12A 109.5 . . ?
Si3 C12 H12B 109.5 . . ?
Si3 C12 H12C 109.5 . . ?
H12A C12 H12B 109.5 . . ?
H12A C12 H12C 109.5 . . ?
H12B C12 H12C 109.5 . . ?
Si3 C13 H13A 109.5 . . ?
Si3 C13 H13B 109.5 . . ?
Si3 C13 H13C 109.5 . . ?
H13A C13 H13B 109.5 . . ?
H13A C13 H13C 109.5 . . ?
H13B C13 H13C 109.5 . . ?
C4 C14 C15 108.8(3) . . ?
C4 C14 C16 109.1(3) . . ?
C4 C14 C17 112.8(3) . . ?
C15 C14 C16 109.3(3) . . ?
C15 C14 C17 109.0(3) . . ?
C16 C14 C17 107.8(3) . . ?
C14 C15 H15A 109.5 . . ?
C14 C15 H15B 109.5 . . ?
C14 C15 H15C 109.5 . . ?
H15A C15 H15B 109.5 . . ?
H15A C15 H15C 109.5 . . ?
H15B C15 H15C 109.5 . . ?
C14 C16 H16A 109.5 . . ?
C14 C16 H16B 109.5 . . ?
C14 C16 H16C 109.5 . . ?
H16A C16 H16B 109.5 . . ?
H16A C16 H16C 109.5 . . ?
H16B C16 H16C 109.5 . . ?
C14 C17 H17A 109.5 . . ?
C14 C17 H17B 109.5 . . ?
C14 C17 H17C 109.5 . . ?
H17A C17 H17B 109.5 . . ?
H17A C17 H17C 109.5 . . ?
H17B C17 H17C 109.5 . . ?
Si4 C18 H18 104.4 . . ?
Si5 C18 Si4 121.36(19) . . ?
Si5 C18 H18 104.4 . . ?
C6 C18 Si4 110.2(2) . . ?
C6 C18 Si5 110.3(2) . . ?
C6 C18 H18 104.4 . . ?
Si4 C19 H19A 109.5 . . ?
Si4 C19 H19B 109.5 . . ?
Si4 C19 H19C 109.5 . . ?
H19A C19 H19B 109.5 . . ?
H19A C19 H19C 109.5 . . ?
H19B C19 H19C 109.5 . . ?
Si4 C20 H20A 109.5 . . ?
Si4 C20 H20B 109.5 . . ?
Si4 C20 H20C 109.5 . . ?
H20A C20 H20B 109.5 . . ?
H20A C20 H20C 109.5 . . ?
H20B C20 H20C 109.5 . . ?
Si4 C21 H21A 109.5 . . ?
Si4 C21 H21B 109.5 . . ?
Si4 C21 H21C 109.5 . . ?
H21A C21 H21B 109.5 . . ?
H21A C21 H21C 109.5 . . ?
H21B C21 H21C 109.5 . . ?
Si5 C22 H22A 109.5 . . ?
Si5 C22 H22B 109.5 . . ?
Si5 C22 H22C 109.5 . . ?
H22A C22 H22B 109.5 . . ?
H22A C22 H22C 109.5 . . ?
H22B C22 H22C 109.5 . . ?
Si5 C23 H23A 109.5 . . ?
Si5 C23 H23B 109.5 . . ?
Si5 C23 H23C 109.5 . . ?
H23A C23 H23B 109.5 . . ?
H23A C23 H23C 109.5 . . ?
H23B C23 H23C 109.5 . . ?
Si5 C24 H24A 109.5 . . ?
Si5 C24 H24B 109.5 . . ?
Si5 C24 H24C 109.5 . . ?
H24A C24 H24B 109.5 . . ?
H24A C24 H24C 109.5 . . ?
H24B C24 H24C 109.5 . . ?
C26 C25 Mo 72.8(2) . . ?
C26 C25 C30 126.3(4) . . ?
C29 C25 Mo 73.2(2) . . ?
C29 C25 C26 108.1(3) . . ?
C29 C25 C30 124.9(4) . . ?
C30 C25 Mo 127.2(3) . . ?
C25 C26 Mo 71.8(2) . . ?
C25 C26 C27 107.7(3) . . ?
C25 C26 C31 124.9(4) . . ?
C27 C26 Mo 73.0(2) . . ?
C27 C26 C31 127.2(4) . . ?
C31 C26 Mo 125.2(3) . . ?
C26 C27 Mo 71.7(2) . . ?
C26 C27 C32 125.8(4) . . ?
C28 C27 Mo 72.3(2) . . ?
C28 C27 C26 107.8(3) . . ?
C28 C27 C32 126.2(4) . . ?
C32 C27 Mo 125.2(3) . . ?
C27 C28 Mo 72.6(2) . . ?
C27 C28 C33 125.3(4) . . ?
C29 C28 Mo 72.3(2) . . ?
C29 C28 C27 108.1(3) . . ?
C29 C28 C33 126.3(4) . . ?
C33 C28 Mo 126.5(3) . . ?
C25 C29 Mo 71.6(2) . . ?
C25 C29 C34 124.9(4) . . ?
C28 C29 Mo 72.8(2) . . ?
C28 C29 C25 108.3(3) . . ?
C28 C29 C34 126.3(4) . . ?
C34 C29 Mo 127.4(3) . . ?
C25 C30 H30A 109.5 . . ?
C25 C30 H30B 109.5 . . ?
C25 C30 H30C 109.5 . . ?
H30A C30 H30B 109.5 . . ?
H30A C30 H30C 109.5 . . ?
H30B C30 H30C 109.5 . . ?
C26 C31 H31A 109.5 . . ?
C26 C31 H31B 109.5 . . ?
C26 C31 H31C 109.5 . . ?
H31A C31 H31B 109.5 . . ?
H31A C31 H31C 109.5 . . ?
H31B C31 H31C 109.5 . . ?
C27 C32 H32A 109.5 . . ?
C27 C32 H32B 109.5 . . ?
C27 C32 H32C 109.5 . . ?
H32A C32 H32B 109.5 . . ?
H32A C32 H32C 109.5 . . ?
H32B C32 H32C 109.5 . . ?
C28 C33 H33A 109.5 . . ?
C28 C33 H33B 109.5 . . ?
C28 C33 H33C 109.5 . . ?
H33A C33 H33B 109.5 . . ?
H33A C33 H33C 109.5 . . ?
H33B C33 H33C 109.5 . . ?
C29 C34 H34A 109.5 . . ?
C29 C34 H34B 109.5 . . ?
C29 C34 H34C 109.5 . . ?
H34A C34 H34B 109.5 . . ?
H34A C34 H34C 109.5 . . ?
H34B C34 H34C 109.5 . . ?
O1 C35 Mo 176.6(3) . . ?
O2 C36 Mo 176.6(3) . . ?

loop_
_geom_bond_atom_site_label_1
_geom_bond_atom_site_label_2
_geom_bond_distance
_geom_bond_site_symmetry_2
_geom_bond_publ_flag
Mo Si1 2.2316(10) . ?
Mo C25 2.331(4) . ?
Mo C26 2.345(4) . ?
Mo C27 2.361(4) . ?
Mo C28 2.358(4) . ?
Mo C29 2.351(4) . ?
Mo C35 1.970(4) . ?
Mo C36 1.962(4) . ?
Si1 C1 1.856(3) . ?
Si2 C7 1.900(4) . ?
Si2 C8 1.862(4) . ?
Si2 C9 1.863(4) . ?
Si2 C10 1.859(4) . ?
Si3 C7 1.895(4) . ?
Si3 C11 1.865(4) . ?
Si3 C12 1.853(4) . ?
Si3 C13 1.865(4) . ?
Si4 C18 1.901(4) . ?
Si4 C19 1.865(5) . ?
Si4 C20 1.866(5) . ?
Si4 C21 1.864(5) . ?
Si5 C18 1.888(4) . ?
Si5 C22 1.864(4) . ?
Si5 C23 1.862(4) . ?
Si5 C24 1.855(4) . ?
O1 C35 1.153(5) . ?
O2 C36 1.157(5) . ?
C1 C2 1.410(5) . ?
C1 C6 1.417(5) . ?
C2 C3 1.391(5) . ?
C2 C7 1.515(5) . ?
C3 H3 0.9500 . ?
C3 C4 1.386(5) . ?
C4 C5 1.393(5) . ?
C4 C14 1.527(5) . ?
C5 H5 0.9500 . ?
C5 C6 1.394(5) . ?
C6 C18 1.513(5) . ?
C7 H7 1.0000 . ?
C8 H8A 0.9800 . ?
C8 H8B 0.9800 . ?
C8 H8C 0.9800 . ?
C9 H9A 0.9800 . ?
C9 H9B 0.9800 . ?
C9 H9C 0.9800 . ?
C10 H10A 0.9800 . ?
C10 H10B 0.9800 . ?
C10 H10C 0.9800 . ?
C11 H11A 0.9800 . ?
C11 H11B 0.9800 . ?
C11 H11C 0.9800 . ?
C12 H12A 0.9800 . ?
C12 H12B 0.9800 . ?
C12 H12C 0.9800 . ?
C13 H13A 0.9800 . ?
C13 H13B 0.9800 . ?
C13 H13C 0.9800 . ?
C14 C15 1.528(6) . ?
C14 C16 1.537(5) . ?
C14 C17 1.539(5) . ?
C15 H15A 0.9800 . ?
C15 H15B 0.9800 . ?
C15 H15C 0.9800 . ?
C16 H16A 0.9800 . ?
C16 H16B 0.9800 . ?
C16 H16C 0.9800 . ?
C17 H17A 0.9800 . ?
C17 H17B 0.9800 . ?
C17 H17C 0.9800 . ?
C18 H18 1.0000 . ?
C19 H19A 0.9800 . ?
C19 H19B 0.9800 . ?
C19 H19C 0.9800 . ?
C20 H20A 0.9800 . ?
C20 H20B 0.9800 . ?
C20 H20C 0.9800 . ?
C21 H21A 0.9800 . ?
C21 H21B 0.9800 . ?
C21 H21C 0.9800 . ?
C22 H22A 0.9800 . ?
C22 H22B 0.9800 . ?
C22 H22C 0.9800 . ?
C23 H23A 0.9800 . ?
C23 H23B 0.9800 . ?
C23 H23C 0.9800 . ?
C24 H24A 0.9800 . ?
C24 H24B 0.9800 . ?
C24 H24C 0.9800 . ?
C25 C26 1.421(5) . ?
C25 C29 1.419(6) . ?
C25 C30 1.502(5) . ?
C26 C27 1.425(5) . ?
C26 C31 1.498(6) . ?
C27 C28 1.424(6) . ?
C27 C32 1.497(6) . ?
C28 C29 1.410(6) . ?
C28 C33 1.503(6) . ?
C29 C34 1.509(6) . ?
C30 H30A 0.9800 . ?
C30 H30B 0.9800 . ?
C30 H30C 0.9800 . ?
C31 H31A 0.9800 . ?
C31 H31B 0.9800 . ?
C31 H31C 0.9800 . ?
C32 H32A 0.9800 . ?
C32 H32B 0.9800 . ?
C32 H32C 0.9800 . ?
C33 H33A 0.9800 . ?
C33 H33B 0.9800 . ?
C33 H33C 0.9800 . ?
C34 H34A 0.9800 . ?
C34 H34B 0.9800 . ?
C34 H34C 0.9800 . ?

loop_
_geom_torsion_atom_site_label_1
_geom_torsion_atom_site_label_2
_geom_torsion_atom_site_label_3
_geom_torsion_atom_site_label_4
_geom_torsion
_geom_torsion_site_symmetry_1
_geom_torsion_site_symmetry_2
_geom_torsion_site_symmetry_3
_geom_torsion_site_symmetry_4
_geom_torsion_publ_flag
Mo C25 C26 C27 64.7(3) . . . . ?
Mo C25 C26 C31 -120.7(4) . . . . ?
Mo C25 C29 C28 -64.0(3) . . . . ?
Mo C25 C29 C34 123.3(4) . . . . ?
Mo C26 C27 C28 63.7(3) . . . . ?
Mo C26 C27 C32 -120.7(4) . . . . ?
Mo C27 C28 C29 64.1(3) . . . . ?
Mo C27 C28 C33 -122.7(4) . . . . ?
Mo C28 C29 C25 63.2(3) . . . . ?
Mo C28 C29 C34 -124.2(4) . . . . ?
Si1 C1 C2 C3 -179.0(3) . . . . ?
Si1 C1 C2 C7 1.8(5) . . . . ?
Si1 C1 C6 C5 178.8(3) . . . . ?
Si1 C1 C6 C18 -1.7(5) . . . . ?
C1 C2 C3 C4 -0.5(5) . . . . ?
C1 C2 C7 Si2 110.1(3) . . . . ?
C1 C2 C7 Si3 -111.0(3) . . . . ?
C1 C6 C18 Si4 -114.3(3) . . . . ?
C1 C6 C18 Si5 109.1(3) . . . . ?
C2 C1 C6 C5 -0.8(5) . . . . ?
C2 C1 C6 C18 178.7(3) . . . . ?
C2 C3 C4 C5 0.6(5) . . . . ?
C2 C3 C4 C14 -179.0(3) . . . . ?
C3 C2 C7 Si2 -69.1(4) . . . . ?
C3 C2 C7 Si3 69.9(4) . . . . ?
C3 C4 C5 C6 -0.8(5) . . . . ?
C3 C4 C14 C15 58.6(4) . . . . ?
C3 C4 C14 C16 -60.5(4) . . . . ?
C3 C4 C14 C17 179.7(4) . . . . ?
C4 C5 C6 C1 0.9(5) . . . . ?
C4 C5 C6 C18 -178.6(3) . . . . ?
C5 C4 C14 C15 -120.9(4) . . . . ?
C5 C4 C14 C16 119.9(4) . . . . ?
C5 C4 C14 C17 0.1(5) . . . . ?
C5 C6 C18 Si4 65.2(4) . . . . ?
C5 C6 C18 Si5 -71.5(4) . . . . ?
C6 C1 C2 C3 0.5(5) . . . . ?
C6 C1 C2 C7 -178.6(3) . . . . ?
C7 C2 C3 C4 178.7(3) . . . . ?
C8 Si2 C7 Si3 174.3(2) . . . . ?
C8 Si2 C7 C2 -52.3(3) . . . . ?
C9 Si2 C7 Si3 56.7(3) . . . . ?
C9 Si2 C7 C2 -170.0(3) . . . . ?
C10 Si2 C7 Si3 -63.4(3) . . . . ?
C10 Si2 C7 C2 69.9(3) . . . . ?
C11 Si3 C7 Si2 -163.5(2) . . . . ?
C11 Si3 C7 C2 63.5(3) . . . . ?
C12 Si3 C7 Si2 -43.6(3) . . . . ?
C12 Si3 C7 C2 -176.6(2) . . . . ?
C13 Si3 C7 Si2 77.3(3) . . . . ?
C13 Si3 C7 C2 -55.6(3) . . . . ?
C14 C4 C5 C6 178.8(3) . . . . ?
C22 Si5 C18 Si4 177.2(2) . . . . ?
C22 Si5 C18 C6 -51.7(3) . . . . ?
C23 Si5 C18 Si4 -63.3(3) . . . . ?
C23 Si5 C18 C6 67.8(3) . . . . ?
C24 Si5 C18 Si4 59.6(3) . . . . ?
C24 Si5 C18 C6 -169.3(3) . . . . ?
C25 C26 C27 Mo -63.9(2) . . . . ?
C25 C26 C27 C28 -0.1(4) . . . . ?
C25 C26 C27 C32 175.5(4) . . . . ?
C26 C25 C29 Mo 65.0(2) . . . . ?
C26 C25 C29 C28 0.9(4) . . . . ?
C26 C25 C29 C34 -171.7(4) . . . . ?
C26 C27 C28 Mo -63.4(3) . . . . ?
C26 C27 C28 C29 0.7(4) . . . . ?
C26 C27 C28 C33 173.9(4) . . . . ?
C27 C28 C29 Mo -64.2(3) . . . . ?
C27 C28 C29 C25 -1.0(4) . . . . ?
C27 C28 C29 C34 171.5(4) . . . . ?
C29 C25 C26 Mo -65.2(3) . . . . ?
C29 C25 C26 C27 -0.5(4) . . . . ?
C29 C25 C26 C31 174.1(4) . . . . ?
C30 C25 C26 Mo 124.0(4) . . . . ?
C30 C25 C26 C27 -171.4(4) . . . . ?
C30 C25 C26 C31 3.3(6) . . . . ?
C30 C25 C29 Mo -124.0(4) . . . . ?
C30 C25 C29 C28 172.0(4) . . . . ?
C30 C25 C29 C34 -0.7(6) . . . . ?
C31 C26 C27 Mo 121.7(4) . . . . ?
C31 C26 C27 C28 -174.6(4) . . . . ?
C31 C26 C27 C32 1.0(6) . . . . ?
C32 C27 C28 Mo 121.1(4) . . . . ?
C32 C27 C28 C29 -174.9(4) . . . . ?
C32 C27 C28 C33 -1.7(6) . . . . ?
C33 C28 C29 Mo 122.7(4) . . . . ?
C33 C28 C29 C25 -174.1(4) . . . . ?
C33 C28 C29 C34 -1.6(6) . . . . ?
